data_4124599
loop_
_publ_author_name
'Mo, Zhenbo'
'Kolychev, Eugene L.'
'Rit, Arnab'
'Campos, Jes\'us'
'Niu, Haoyu'
'Aldridge, Simon'

_publ_section_title
;
 Facile Reversibility by Design: Tuning Small Molecule Capture and
 Activation by Single Component Frustrated Lewis Pairs.
;
_journal_issue 38
_journal_name_full 'Journal of the American Chemical Society'
_journal_page_first 12227
_journal_page_last 12230
_journal_paper_doi 10.1021/jacs.5b08614
_journal_volume 137
_journal_year 2015
_chemical_formula_moiety 'C42 H28 B1 F10 O1 P1'
_chemical_formula_sum 'C42 H28 B F10 O P'
_chemical_formula_weight 780.45
_space_group_IT_number 2
_symmetry_cell_setting triclinic
_symmetry_space_group_name_Hall '-P 1'
_symmetry_space_group_name_H-M 'P -1'
_atom_sites_solution_hydrogens difmap
_atom_sites_solution_primary other
_audit_creation_date 2015-03-19
_audit_creation_method CRYSTALS_ver_14.43
_cell_angle_alpha 97.3307(10)
_cell_angle_beta 98.8850(10)
_cell_angle_gamma 96.1369(10)
_cell_formula_units_Z 2
_cell_length_a 9.9356(2)
_cell_length_b 11.9120(3)
_cell_length_c 15.5031(4)
_cell_measurement_reflns_used 7567
_cell_measurement_temperature 150
_cell_measurement_theta_max 27
_cell_measurement_theta_min 5
_cell_volume 1782.93(7)
_computing_cell_refinement 'DENZO/SCALEPACK (Otwinowski & Minor, 1997)'
_computing_data_collection 'COLLECT (Nonius, 2001).'
_computing_data_reduction 'DENZO/SCALEPACK (Otwinowski & Minor, 1997)'
_computing_molecular_graphics 'CAMERON (Watkin et al., 1996)'
_computing_publication_material 'CRYSTALS (Betteridge et al., 2003)'
_computing_structure_refinement 'CRYSTALS (Betteridge et al., 2003)'
_computing_structure_solution 'Superflip (Palatinus & Chapuis, 2007)'
_diffrn_ambient_temperature 150
_diffrn_measured_fraction_theta_full 0.991
_diffrn_measured_fraction_theta_max 0.990
_diffrn_measurement_device Area
_diffrn_measurement_device_type 'Nonius KappaCCD'
_diffrn_measurement_method \w
_diffrn_radiation_monochromator graphite
_diffrn_radiation_type 'Mo K\a'
_diffrn_radiation_wavelength 0.71073
_diffrn_reflns_av_R_equivalents 0.020
_diffrn_reflns_limit_h_max 12
_diffrn_reflns_limit_h_min -12
_diffrn_reflns_limit_k_max 15
_diffrn_reflns_limit_k_min -15
_diffrn_reflns_limit_l_max 20
_diffrn_reflns_limit_l_min -19
_diffrn_reflns_number 52868
_diffrn_reflns_theta_full 26.639
_diffrn_reflns_theta_max 27.463
_diffrn_reflns_theta_min 5.185
_diffrn_standards_number 0
_exptl_absorpt_coefficient_mu 0.164
_exptl_absorpt_correction_T_max 0.95
_exptl_absorpt_correction_T_min 0.00
_exptl_absorpt_correction_type multi-scan
_exptl_absorpt_process_details 'DENZO/SCALEPACK (Otwinowski & Minor, 1997)'
_exptl_crystal_colour yellow
_exptl_crystal_density_diffrn 1.454
_exptl_crystal_density_method 'not measured'
_exptl_crystal_description block
_exptl_crystal_F_000 796
_exptl_crystal_size_max 0.410
_exptl_crystal_size_mid 0.340
_exptl_crystal_size_min 0.320
_refine_diff_density_max 0.40
_refine_diff_density_min -0.35
_refine_ls_extinction_method None
_refine_ls_goodness_of_fit_ref 0.9561
_refine_ls_hydrogen_treatment constr
_refine_ls_matrix_type full
_refine_ls_number_parameters 496
_refine_ls_number_reflns 8073
_refine_ls_number_restraints 0
_refine_ls_R_factor_all 0.0623
_refine_ls_R_factor_gt 0.0458
_refine_ls_shift/su_max 0.0003822
_refine_ls_shift/su_mean 0.0000230
_refine_ls_structure_factor_coef Fsqd
_refine_ls_weighting_details
;
 Method, part 1, Chebychev polynomial, (Watkin, 1994, Prince, 1982) 
 [weight] = 1.0/[A~0~*T~0~(x)+A~1~*T~1~(x) ... +A~n-1~]*T~n-1~(x)] 
 where A~i~ are the Chebychev coefficients listed below and x= Fcalc/Fmax 
 Method = Robust Weighting (Prince, 1982) 
 W = [weight] * [1-(deltaF/6*sigmaF)^2^]^2^ 
 A~i~ are: 
 34.8 51.5 24.6 5.93 
;
_refine_ls_weighting_scheme calc
_refine_ls_wR_factor_all 0.1185
_refine_ls_wR_factor_gt 0.1017
_refine_ls_wR_factor_ref 0.1185
_reflns_limit_h_max 12
_reflns_limit_h_min -12
_reflns_limit_k_max 15
_reflns_limit_k_min -15
_reflns_limit_l_max 20
_reflns_limit_l_min 0
_reflns_number_gt 6361
_reflns_number_total 8074
_reflns_threshold_expression I>2.0\s(I)
_oxford_diffrn_Wilson_B_factor 3.06
_oxford_diffrn_Wilson_scale 0.98
_oxford_refine_ls_r_factor_ref 0.0622
_oxford_refine_ls_scale 0.8298(17)
_oxford_reflns_number_all 8074
_oxford_reflns_threshold_expression_ref I>-3.0\s(I)
_oxford_structure_analysis_title 012zmek15
_cod_data_source_file ja5b08614_si_002.cif
_cod_data_source_block 2a
_cod_depositor_comments
;
The following automatic conversions were performed:

'_atom_sites_solution_primary' value 'Other' changed to 'other'
according to
/usr/data/users/saulius/crontab/automatic-downloads/current/ACS/lib/dictionaries/cif_core.dic
dictionary named 'cif_core.dic' version 2.4.2 from 2011-04-26.

Automatic conversion script
Id: cif_fix_values 3271 2015-04-21 07:52:19Z andrius 
;
_cod_original_sg_symbol_H-M 'P -1 '
_cod_original_formula_sum 'C42 H28 B1 F10 O1 P1'
_cod_database_code 4124599

loop_
_symmetry_equiv_pos_as_xyz
x,y,z
-x,-y,-z

loop_
_atom_site_label
_atom_site_type_symbol
_atom_site_fract_x
_atom_site_fract_y
_atom_site_fract_z
_atom_site_U_iso_or_equiv
_atom_site_occupancy
_atom_site_adp_type
_atom_site_refinement_flags_posn
P1 P 0.45172(5) 0.19798(4) 0.22680(3) 0.0289 1.0000 Uani .
C2 C 0.34565(19) 0.27978(16) 0.29036(12) 0.0274 1.0000 Uani .
C3 C 0.2217(2) 0.23727(16) 0.31425(13) 0.0307 1.0000 Uani .
C4 C 0.1536(2) 0.30212(17) 0.37069(13) 0.0322 1.0000 Uani .
C5 C 0.2064(2) 0.41381(17) 0.40746(13) 0.0304 1.0000 Uani .
C6 C 0.33113(19) 0.45823(15) 0.38716(12) 0.0266 1.0000 Uani .
C7 C 0.39637(18) 0.39078(15) 0.33047(12) 0.0254 1.0000 Uani .
O8 O 0.51899(13) 0.44869(10) 0.31756(8) 0.0261 1.0000 Uani .
C9 C 0.53346(19) 0.55376(14) 0.36928(11) 0.0249 1.0000 Uani .
C10 C 0.42161(19) 0.56475(15) 0.41263(12) 0.0263 1.0000 Uani .
C11 C 0.4193(2) 0.66485(16) 0.46961(13) 0.0308 1.0000 Uani .
C12 C 0.5284(2) 0.75099(16) 0.48015(13) 0.0331 1.0000 Uani .
C13 C 0.6376(2) 0.73792(15) 0.43609(13) 0.0304 1.0000 Uani .
C14 C 0.64687(19) 0.63788(15) 0.37831(12) 0.0265 1.0000 Uani .
B15 B 0.7746(2) 0.62955(17) 0.33471(14) 0.0282 1.0000 Uani .
C16 C 0.80573(19) 0.52133(16) 0.27582(13) 0.0303 1.0000 Uani .
C17 C 0.8069(2) 0.41492(16) 0.30255(14) 0.0315 1.0000 Uani .
F18 F 0.78347(13) 0.40184(10) 0.38408(8) 0.0399 1.0000 Uani .
C19 C 0.8372(2) 0.32114(17) 0.25078(16) 0.0386 1.0000 Uani .
F20 F 0.83883(14) 0.22048(10) 0.28036(11) 0.0512 1.0000 Uani .
C21 C 0.8680(2) 0.3328(2) 0.16850(17) 0.0453 1.0000 Uani .
F22 F 0.89933(17) 0.24274(13) 0.11752(12) 0.0648 1.0000 Uani .
C23 C 0.8684(2) 0.4361(2) 0.13879(16) 0.0443 1.0000 Uani .
C24 C 0.8390(2) 0.52798(18) 0.19272(14) 0.0357 1.0000 Uani .
F25 F 0.84106(14) 0.62898(11) 0.16158(9) 0.0443 1.0000 Uani .
F26 F 0.89784(18) 0.44715(15) 0.05823(10) 0.0647 1.0000 Uani .
C27 C 0.8877(2) 0.73901(16) 0.35365(14) 0.0306 1.0000 Uani .
C28 C 1.0024(2) 0.74381(16) 0.41758(14) 0.0320 1.0000 Uani .
F29 F 1.02099(13) 0.65157(10) 0.45858(9) 0.0416 1.0000 Uani .
C30 C 1.0983(2) 0.83971(18) 0.44418(15) 0.0392 1.0000 Uani .
F31 F 1.20476(15) 0.84195(13) 0.50910(11) 0.0567 1.0000 Uani .
C32 C 1.0821(2) 0.93435(18) 0.40353(18) 0.0439 1.0000 Uani .
F33 F 1.17390(16) 1.02829(12) 0.42822(13) 0.0646 1.0000 Uani .
C34 C 0.9716(2) 0.93325(18) 0.33809(18) 0.0439 1.0000 Uani .
C35 C 0.8762(2) 0.83690(17) 0.31461(15) 0.0376 1.0000 Uani .
F36 F 0.76781(15) 0.83947(12) 0.25198(10) 0.0515 1.0000 Uani .
F37 F 0.95609(17) 1.02536(12) 0.29816(13) 0.0664 1.0000 Uani .
C38 C 0.4393(2) 0.24215(16) 0.11697(13) 0.0296 1.0000 Uani .
C39 C 0.5284(2) 0.18981(16) 0.06477(13) 0.0321 1.0000 Uani .
C40 C 0.6030(2) 0.09295(18) 0.09255(15) 0.0395 1.0000 Uani .
C41 C 0.5453(2) 0.22637(18) -0.01507(14) 0.0365 1.0000 Uani .
C42 C 0.4794(2) 0.31379(18) -0.04581(14) 0.0362 1.0000 Uani .
C43 C 0.4994(3) 0.3532(2) -0.13199(15) 0.0457 1.0000 Uani .
C44 C 0.3918(2) 0.36296(18) 0.00496(13) 0.0352 1.0000 Uani .
C45 C 0.3683(2) 0.32864(17) 0.08456(13) 0.0313 1.0000 Uani .
C46 C 0.2632(2) 0.38764(19) 0.12838(14) 0.0372 1.0000 Uani .
C47 C 0.3622(2) 0.05176(16) 0.21570(13) 0.0315 1.0000 Uani .
C48 C 0.4256(2) -0.01860(17) 0.27244(14) 0.0344 1.0000 Uani .
C49 C 0.5596(3) 0.0206(2) 0.33433(16) 0.0438 1.0000 Uani .
C50 C 0.3641(2) -0.12964(18) 0.27151(16) 0.0396 1.0000 Uani .
C51 C 0.2433(2) -0.17462(18) 0.21558(17) 0.0415 1.0000 Uani .
C52 C 0.1787(3) -0.2954(2) 0.2167(2) 0.0561 1.0000 Uani .
C53 C 0.1828(2) -0.10614(19) 0.15937(16) 0.0422 1.0000 Uani .
C54 C 0.2391(2) 0.00640(18) 0.15792(15) 0.0380 1.0000 Uani .
C55 C 0.1641(3) 0.0746(2) 0.09520(18) 0.0498 1.0000 Uani .
H31 H 0.1812 0.1601 0.2908 0.0373 1.0000 Uiso R
H41 H 0.0677 0.2673 0.3846 0.0395 1.0000 Uiso R
H51 H 0.1597 0.4588 0.4469 0.0370 1.0000 Uiso R
H111 H 0.3431 0.6735 0.5012 0.0386 1.0000 Uiso R
H121 H 0.5286 0.8207 0.5184 0.0406 1.0000 Uiso R
H131 H 0.7118 0.8004 0.4466 0.0377 1.0000 Uiso R
H401 H 0.6700 0.0769 0.0536 0.0615 1.0000 Uiso R
H402 H 0.6522 0.1116 0.1539 0.0609 1.0000 Uiso R
H403 H 0.5369 0.0244 0.0893 0.0611 1.0000 Uiso R
H411 H 0.6056 0.1898 -0.0493 0.0442 1.0000 Uiso R
H431 H 0.4628 0.4236 -0.1384 0.0703 1.0000 Uiso R
H433 H 0.5963 0.3644 -0.1347 0.0704 1.0000 Uiso R
H432 H 0.4550 0.2955 -0.1806 0.0708 1.0000 Uiso R
H441 H 0.3443 0.4237 -0.0163 0.0433 1.0000 Uiso R
H461 H 0.2103 0.4260 0.0856 0.0569 1.0000 Uiso R
H463 H 0.3079 0.4460 0.1786 0.0570 1.0000 Uiso R
H462 H 0.2012 0.3321 0.1496 0.0570 1.0000 Uiso R
H491 H 0.5746 -0.0338 0.3733 0.0668 1.0000 Uiso R
H493 H 0.5579 0.0947 0.3667 0.0664 1.0000 Uiso R
H492 H 0.6340 0.0258 0.2994 0.0676 1.0000 Uiso R
H501 H 0.4091 -0.1778 0.3103 0.0484 1.0000 Uiso R
H521 H 0.1505 -0.3316 0.1553 0.0872 1.0000 Uiso R
H523 H 0.0968 -0.2931 0.2431 0.0875 1.0000 Uiso R
H522 H 0.2440 -0.3387 0.2482 0.0876 1.0000 Uiso R
H531 H 0.1004 -0.1355 0.1191 0.0512 1.0000 Uiso R
H552 H 0.0741 0.0342 0.0703 0.0752 1.0000 Uiso R
H551 H 0.1557 0.1499 0.1244 0.0756 1.0000 Uiso R
H553 H 0.2132 0.0863 0.0474 0.0753 1.0000 Uiso R

loop_
_atom_site_aniso_label
_atom_site_aniso_U_11
_atom_site_aniso_U_22
_atom_site_aniso_U_33
_atom_site_aniso_U_23
_atom_site_aniso_U_13
_atom_site_aniso_U_12
P1 0.0281(2) 0.0242(2) 0.0310(2) -0.00015(18) 0.00009(18) 0.00060(18)
C2 0.0282(9) 0.0258(8) 0.0254(8) 0.0014(7) 0.0001(7) 0.0004(7)
C3 0.0300(9) 0.0284(9) 0.0300(9) 0.0042(7) -0.0008(7) -0.0034(7)
C4 0.0272(9) 0.0342(10) 0.0332(10) 0.0070(8) 0.0025(7) -0.0036(7)
C5 0.0297(9) 0.0320(9) 0.0300(9) 0.0059(7) 0.0057(7) 0.0037(7)
C6 0.0288(9) 0.0254(8) 0.0244(8) 0.0040(7) 0.0020(7) 0.0016(7)
C7 0.0253(8) 0.0255(8) 0.0239(8) 0.0048(7) 0.0018(7) -0.0017(7)
O8 0.0267(6) 0.0214(6) 0.0278(6) -0.0009(5) 0.0045(5) -0.0016(5)
C9 0.0308(9) 0.0190(8) 0.0232(8) 0.0016(6) 0.0020(7) 0.0018(7)
C10 0.0306(9) 0.0231(8) 0.0248(8) 0.0046(7) 0.0029(7) 0.0024(7)
C11 0.0372(10) 0.0265(9) 0.0300(9) 0.0038(7) 0.0085(8) 0.0068(8)
C12 0.0448(11) 0.0224(9) 0.0319(10) 0.0010(7) 0.0086(8) 0.0038(8)
C13 0.0377(10) 0.0217(8) 0.0301(9) 0.0028(7) 0.0037(8) 0.0002(7)
C14 0.0303(9) 0.0219(8) 0.0262(9) 0.0036(7) 0.0024(7) 0.0016(7)
B15 0.0309(10) 0.0226(9) 0.0294(10) 0.0047(8) 0.0009(8) 0.0011(8)
C16 0.0262(9) 0.0265(9) 0.0358(10) 0.0015(7) 0.0022(7) 0.0014(7)
C17 0.0272(9) 0.0280(9) 0.0369(10) 0.0022(8) 0.0013(8) 0.0019(7)
F18 0.0469(7) 0.0324(6) 0.0392(7) 0.0109(5) 0.0013(5) 0.0013(5)
C19 0.0294(10) 0.0243(9) 0.0579(13) 0.0016(9) -0.0019(9) 0.0034(7)
F20 0.0429(7) 0.0238(6) 0.0811(10) 0.0047(6) -0.0057(7) 0.0057(5)
C21 0.0338(11) 0.0415(12) 0.0554(14) -0.0135(10) 0.0068(10) 0.0074(9)
F22 0.0542(9) 0.0496(9) 0.0854(12) -0.0242(8) 0.0207(8) 0.0109(7)
C23 0.0388(12) 0.0500(13) 0.0425(12) -0.0031(10) 0.0116(9) 0.0037(10)
C24 0.0325(10) 0.0357(10) 0.0383(11) 0.0044(8) 0.0057(8) 0.0040(8)
F25 0.0526(8) 0.0424(7) 0.0411(7) 0.0144(6) 0.0113(6) 0.0056(6)
F26 0.0720(11) 0.0778(11) 0.0465(8) -0.0038(8) 0.0271(8) 0.0103(9)
C27 0.0293(9) 0.0229(8) 0.0397(10) 0.0035(7) 0.0091(8) 0.0013(7)
C28 0.0320(10) 0.0250(9) 0.0393(10) 0.0031(8) 0.0084(8) 0.0036(7)
F29 0.0446(7) 0.0335(6) 0.0457(7) 0.0119(5) 0.0009(6) 0.0029(5)
C30 0.0298(10) 0.0342(11) 0.0489(12) -0.0036(9) 0.0033(9) -0.0002(8)
F31 0.0404(7) 0.0508(8) 0.0662(10) -0.0041(7) -0.0132(7) -0.0037(6)
C32 0.0370(11) 0.0246(10) 0.0669(15) -0.0021(9) 0.0122(11) -0.0050(8)
F33 0.0521(9) 0.0317(7) 0.1002(13) -0.0022(7) 0.0078(9) -0.0170(6)
C34 0.0450(12) 0.0226(9) 0.0668(15) 0.0128(9) 0.0134(11) 0.0034(9)
C35 0.0351(11) 0.0280(10) 0.0496(12) 0.0082(9) 0.0052(9) 0.0036(8)
F36 0.0459(8) 0.0389(7) 0.0684(9) 0.0201(7) -0.0048(7) 0.0056(6)
F37 0.0646(10) 0.0288(7) 0.1084(14) 0.0304(8) 0.0096(9) 0.0009(6)
C38 0.0309(9) 0.0259(9) 0.0294(9) -0.0012(7) 0.0030(7) 0.0011(7)
C39 0.0301(9) 0.0275(9) 0.0347(10) -0.0060(7) 0.0037(8) 0.0003(7)
C40 0.0376(11) 0.0335(10) 0.0448(12) -0.0047(9) 0.0048(9) 0.0085(9)
C41 0.0360(10) 0.0344(10) 0.0369(10) -0.0058(8) 0.0116(8) 0.0000(8)
C42 0.0396(11) 0.0340(10) 0.0334(10) 0.0000(8) 0.0089(8) -0.0012(8)
C43 0.0545(14) 0.0461(13) 0.0383(12) 0.0038(10) 0.0184(10) 0.0018(11)
C44 0.0391(11) 0.0330(10) 0.0331(10) 0.0037(8) 0.0059(8) 0.0046(8)
C45 0.0320(10) 0.0303(9) 0.0298(9) -0.0004(7) 0.0043(7) 0.0034(8)
C46 0.0400(11) 0.0411(11) 0.0343(10) 0.0085(9) 0.0084(9) 0.0159(9)
C47 0.0311(10) 0.0252(9) 0.0353(10) -0.0018(7) 0.0034(8) 0.0015(7)
C48 0.0401(11) 0.0270(9) 0.0366(10) 0.0009(8) 0.0099(9) 0.0061(8)
C49 0.0479(13) 0.0370(11) 0.0433(12) 0.0041(9) -0.0034(10) 0.0103(10)
C50 0.0458(12) 0.0305(10) 0.0459(12) 0.0059(9) 0.0152(10) 0.0098(9)
C51 0.0418(12) 0.0263(10) 0.0581(14) -0.0024(9) 0.0222(10) 0.0018(8)
C52 0.0506(14) 0.0314(11) 0.088(2) 0.0017(12) 0.0302(14) -0.0033(10)
C53 0.0320(10) 0.0344(11) 0.0538(13) -0.0096(9) 0.0064(9) -0.0041(8)
C54 0.0334(10) 0.0310(10) 0.0455(12) -0.0038(9) 0.0041(9) 0.0004(8)
C55 0.0403(12) 0.0436(13) 0.0547(14) -0.0004(11) -0.0141(11) -0.0015(10)

loop_
_atom_type_symbol
_atom_type_scat_dispersion_real
_atom_type_scat_dispersion_imag
_atom_type_scat_Cromer_Mann_a1
_atom_type_scat_Cromer_Mann_b1
_atom_type_scat_Cromer_Mann_a2
_atom_type_scat_Cromer_Mann_b2
_atom_type_scat_Cromer_Mann_a3
_atom_type_scat_Cromer_Mann_b3
_atom_type_scat_Cromer_Mann_a4
_atom_type_scat_Cromer_Mann_b4
_atom_type_scat_Cromer_Mann_c
_atom_type_scat_source
C 0.0033 0.0016 2.3100 20.8439 1.0200 10.2075 1.5886 0.5687 0.8650 51.6512 0.2156 'International Tables Vol C 4.2.6.8 and 6.1.1.4'
H 0.0000 0.0000 0.4930 10.5109 0.3229 26.1257 0.1402 3.1424 0.0408 57.7998 0.0030 'International Tables Vol C 4.2.6.8 and 6.1.1.4'
B 0.0013 0.0007 2.0545 23.2185 1.3326 1.0210 1.0979 60.3498 0.7068 0.1403 -0.1932 'International Tables Vol C 4.2.6.8 and 6.1.1.4'
F 0.0171 0.0103 3.5392 10.2825 2.6412 4.2944 1.5170 0.2615 1.0243 26.1476 0.2776 'International Tables Vol C 4.2.6.8 and 6.1.1.4'
O 0.0106 0.0060 3.0485 13.2771 2.2868 5.7011 1.5463 0.3239 0.8670 32.9089 0.2508 'International Tables Vol C 4.2.6.8 and 6.1.1.4'
P 0.1023 0.0942 6.4345 1.9067 4.1791 27.1570 1.7800 0.5260 1.4908 68.1645 1.1149 'International Tables Vol C 4.2.6.8 and 6.1.1.4'

loop_
_geom_angle_atom_site_label_1
_geom_angle_atom_site_label_2
_geom_angle_atom_site_label_3
_geom_angle
_geom_angle_publ_flag
C2 P1 C38 108.74(9) yes
C2 P1 C47 101.76(9) yes
C38 P1 C47 108.80(9) yes
P1 C2 C3 126.08(14) yes
P1 C2 C7 119.41(14) yes
C3 C2 C7 113.90(17) yes
C2 C3 C4 122.72(17) yes
C2 C3 H31 119.0 no
C4 C3 H31 118.2 no
C3 C4 C5 121.34(18) yes
C3 C4 H41 118.5 no
C5 C4 H41 120.1 no
C4 C5 C6 117.71(18) yes
C4 C5 H51 121.5 no
C6 C5 H51 120.7 no
C5 C6 C7 119.34(17) yes
C5 C6 C10 135.44(18) yes
C7 C6 C10 105.21(16) yes
C6 C7 C2 124.94(17) yes
C6 C7 O8 111.50(15) yes
C2 C7 O8 123.56(17) yes
C7 O8 C9 105.74(14) yes
O8 C9 C10 111.10(15) yes
O8 C9 C14 124.49(16) yes
C10 C9 C14 124.41(16) yes
C6 C10 C9 106.43(15) yes
C6 C10 C11 134.15(18) yes
C9 C10 C11 119.38(17) yes
C10 C11 C12 118.42(18) yes
C10 C11 H111 120.6 no
C12 C11 H111 121.0 no
C11 C12 C13 120.94(18) yes
C11 C12 H121 119.9 no
C13 C12 H121 119.2 no
C12 C13 C14 123.34(18) yes
C12 C13 H131 117.5 no
C14 C13 H131 119.2 no
C13 C14 C9 113.51(17) yes
C13 C14 B15 119.62(17) yes
C9 C14 B15 126.86(17) yes
C14 B15 C16 125.69(17) yes
C14 B15 C27 117.02(16) yes
C16 B15 C27 117.26(17) yes
B15 C16 C17 123.70(18) yes
B15 C16 C24 121.08(18) yes
C17 C16 C24 115.18(18) yes
C16 C17 F18 119.37(17) yes
C16 C17 C19 123.1(2) yes
F18 C17 C19 117.51(18) yes
C17 C19 F20 120.6(2) yes
C17 C19 C21 119.1(2) yes
F20 C19 C21 120.3(2) yes
C19 C21 F22 120.0(2) yes
C19 C21 C23 120.3(2) yes
F22 C21 C23 119.7(2) yes
C21 C23 C24 118.9(2) yes
C21 C23 F26 120.2(2) yes
C24 C23 F26 120.8(2) yes
C16 C24 C23 123.4(2) yes
C16 C24 F25 119.09(18) yes
C23 C24 F25 117.5(2) yes
B15 C27 C28 119.71(17) yes
B15 C27 C35 124.66(18) yes
C28 C27 C35 115.46(18) yes
C27 C28 F29 118.94(17) yes
C27 C28 C30 123.34(19) yes
F29 C28 C30 117.69(19) yes
C28 C30 F31 121.2(2) yes
C28 C30 C32 118.9(2) yes
F31 C30 C32 119.92(19) yes
C30 C32 F33 119.9(2) yes
C30 C32 C34 120.15(19) yes
F33 C32 C34 120.0(2) yes
C32 C34 C35 119.4(2) yes
C32 C34 F37 120.2(2) yes
C35 C34 F37 120.4(2) yes
C27 C35 C34 122.7(2) yes
C27 C35 F36 119.30(18) yes
C34 C35 F36 117.98(19) yes
P1 C38 C39 112.88(15) yes
P1 C38 C45 128.18(15) yes
C39 C38 C45 118.41(18) yes
C38 C39 C40 121.78(19) yes
C38 C39 C41 119.71(19) yes
C40 C39 C41 118.50(18) yes
C39 C40 H401 109.5 no
C39 C40 H402 111.5 no
H401 C40 H402 108.7 no
C39 C40 H403 109.9 no
H401 C40 H403 109.8 no
H402 C40 H403 107.4 no
C39 C41 C42 122.13(19) yes
C39 C41 H411 118.3 no
C42 C41 H411 119.5 no
C41 C42 C43 121.6(2) yes
C41 C42 C44 117.59(19) yes
C43 C42 C44 120.8(2) yes
C42 C43 H431 111.5 no
C42 C43 H433 109.5 no
H431 C43 H433 108.6 no
C42 C43 H432 109.8 no
H431 C43 H432 109.2 no
H433 C43 H432 108.1 no
C42 C44 C45 123.1(2) yes
C42 C44 H441 118.3 no
C45 C44 H441 118.7 no
C38 C45 C44 119.04(18) yes
C38 C45 C46 125.30(18) yes
C44 C45 C46 115.64(18) yes
C45 C46 H461 108.9 no
C45 C46 H463 111.4 no
H461 C46 H463 107.7 no
C45 C46 H462 110.5 no
H461 C46 H462 109.3 no
H463 C46 H462 108.9 no
P1 C47 C48 114.95(15) yes
P1 C47 C54 126.27(16) yes
C48 C47 C54 118.78(18) yes
C47 C48 C49 122.78(18) yes
C47 C48 C50 119.7(2) yes
C49 C48 C50 117.5(2) yes
C48 C49 H491 108.6 no
C48 C49 H493 110.6 no
H491 C49 H493 110.8 no
C48 C49 H492 108.7 no
H491 C49 H492 109.6 no
H493 C49 H492 108.5 no
C48 C50 C51 122.0(2) yes
C48 C50 H501 119.1 no
C51 C50 H501 118.9 no
C50 C51 C52 120.6(2) yes
C50 C51 C53 118.1(2) yes
C52 C51 C53 121.3(2) yes
C51 C52 H521 107.5 no
C51 C52 H523 109.3 no
H521 C52 H523 107.6 no
C51 C52 H522 111.1 no
H521 C52 H522 110.1 no
H523 C52 H522 111.2 no
C51 C53 C54 122.5(2) yes
C51 C53 H531 119.9 no
C54 C53 H531 117.6 no
C47 C54 C53 118.9(2) yes
C47 C54 C55 122.64(19) yes
C53 C54 C55 118.4(2) yes
C54 C55 H552 109.7 no
C54 C55 H551 111.4 no
H552 C55 H551 110.0 no
C54 C55 H553 111.1 no
H552 C55 H553 108.2 no
H551 C55 H553 106.4 no

loop_
_geom_bond_atom_site_label_1
_geom_bond_atom_site_label_2
_geom_bond_distance
_geom_bond_publ_flag
P1 C2 1.824(2) yes
P1 C38 1.836(2) yes
P1 C47 1.844(2) yes
C2 C3 1.402(3) yes
C2 C7 1.393(2) yes
C3 C4 1.394(3) yes
C3 H31 0.964 no
C4 C5 1.391(3) yes
C4 H41 0.975 no
C5 C6 1.392(3) yes
C5 H51 0.967 no
C6 C7 1.395(3) yes
C6 C10 1.447(2) yes
C7 O8 1.390(2) yes
O8 C9 1.378(2) yes
C9 C10 1.394(3) yes
C9 C14 1.403(2) yes
C10 C11 1.395(3) yes
C11 C12 1.385(3) yes
C11 H111 0.971 no
C12 C13 1.381(3) yes
C12 H121 0.957 no
C13 C14 1.417(3) yes
C13 H131 0.968 no
C14 B15 1.534(3) yes
B15 C16 1.569(3) yes
B15 C27 1.593(3) yes
C16 C17 1.384(3) yes
C16 C24 1.388(3) yes
C17 F18 1.345(2) yes
C17 C19 1.379(3) yes
C19 F20 1.338(2) yes
C19 C21 1.377(4) yes
C21 F22 1.343(3) yes
C21 C23 1.368(4) yes
C23 C24 1.376(3) yes
C23 F26 1.345(3) yes
C24 F25 1.352(2) yes
C27 C28 1.381(3) yes
C27 C35 1.388(3) yes
C28 F29 1.353(2) yes
C28 C30 1.381(3) yes
C30 F31 1.338(3) yes
C30 C32 1.372(3) yes
C32 F33 1.340(2) yes
C32 C34 1.372(4) yes
C34 C35 1.379(3) yes
C34 F37 1.338(3) yes
C35 F36 1.340(3) yes
C38 C39 1.428(3) yes
C38 C45 1.410(3) yes
C39 C40 1.509(3) yes
C39 C41 1.391(3) yes
C40 H401 0.983 no
C40 H402 0.986 no
C40 H403 0.983 no
C41 C42 1.384(3) yes
C41 H411 0.963 no
C42 C43 1.506(3) yes
C42 C44 1.387(3) yes
C43 H431 0.960 no
C43 H433 0.965 no
C43 H432 0.966 no
C44 C45 1.393(3) yes
C44 H441 0.970 no
C45 C46 1.517(3) yes
C46 H461 0.972 no
C46 H463 0.987 no
C46 H462 0.978 no
C47 C48 1.415(3) yes
C47 C54 1.410(3) yes
C48 C49 1.507(3) yes
C48 C50 1.394(3) yes
C49 H491 0.949 no
C49 H493 0.960 no
C49 H492 0.982 no
C50 C51 1.380(3) yes
C50 H501 0.975 no
C51 C52 1.515(3) yes
C51 C53 1.382(4) yes
C52 H521 0.978 no
C52 H523 0.968 no
C52 H522 0.981 no
C53 C54 1.401(3) yes
C53 H531 0.953 no
C54 C55 1.506(3) yes
C55 H552 0.967 no
C55 H551 0.970 no
C55 H553 0.963 no

loop_
_geom_hbond_atom_site_label_D
_geom_hbond_atom_site_label_H
_geom_hbond_atom_site_label_A
_geom_hbond_angle_DHA
_geom_hbond_distance_DH
_geom_hbond_distance_HA
_geom_hbond_distance_DA
_geom_hbond_publ_flag
C46 H463 C7 121.29(6) 0.987 2.575 3.201(3) yes
